data_4302190
loop_
_publ_author_name
'Atsushi Kunishita'
'Yoshitaka Doi'
'Minoru Kubo'
'Takashi Ogura'
'Hideki Sugimoto'
'Shinobu Itoh'

_publ_section_title
;
Ni(II)/H2O2 Reactivity in Bis[(pyridin-2-yl)methyl]amine Tridentate Ligand
System. Aromatic Hydroxylation Reaction by Bis(\m-oxo)dinickel(III) Complex
;
_journal_name_full 'Inorganic Chemistry'
_journal_page_first 4997
_journal_page_last 5004
_journal_paper_doi 10.1021/ic900059m
_journal_volume 48
_journal_year 2009
_chemical_formula_moiety 'C33 H29 Cl2 N3 Ni O8 '
_chemical_formula_sum 'C33 H29 Cl2 N3 Ni O8'
_chemical_formula_weight 725.21
_space_group_IT_number 15
_symmetry_cell_setting monoclinic
_symmetry_Int_Tables_number 15
_symmetry_space_group_name_Hall '-C 2yc'
_symmetry_space_group_name_H-M 'C 1 2/c 1'
_cell_angle_alpha 90.0000
_cell_angle_beta 116.311(19)
_cell_angle_gamma 90.0000
_cell_formula_units_Z 8
_cell_length_a 39.60(3)
_cell_length_b 10.404(5)
_cell_length_c 18.200(9)
_cell_measurement_reflns_used 11122
_cell_measurement_temperature 153.1
_cell_measurement_theta_max 27.4
_cell_measurement_theta_min 3.0
_cell_volume 6722(7)
_computing_cell_refinement PROCESS-AUTO
_computing_data_collection PROCESS-AUTO
_computing_data_reduction CrystalStructure
_computing_publication_material 'CrystalStructure 3.8'
_computing_structure_refinement CRYSTALS
_computing_structure_solution SIR92
_diffrn_detector_area_resol_mean 10.00
_diffrn_measured_fraction_theta_full 0.983
_diffrn_measured_fraction_theta_max 0.983
_diffrn_measurement_device_type 'Rigaku RAXIS-RAPID'
_diffrn_measurement_method \w
_diffrn_radiation_type 'Mo K\a'
_diffrn_radiation_wavelength 0.71075
_diffrn_reflns_av_R_equivalents 0.141
_diffrn_reflns_limit_h_max 51
_diffrn_reflns_limit_h_min -51
_diffrn_reflns_limit_k_max 13
_diffrn_reflns_limit_k_min -13
_diffrn_reflns_limit_l_max 23
_diffrn_reflns_limit_l_min -23
_diffrn_reflns_number 31175
_diffrn_reflns_theta_full 27.48
_diffrn_reflns_theta_max 27.48
_exptl_absorpt_coefficient_mu 0.790
_exptl_absorpt_correction_T_max 0.924
_exptl_absorpt_correction_T_min 0.560
_exptl_absorpt_correction_type multi-scan
_exptl_absorpt_process_details
;
    Higashi, T. (1995). Program for Absorption Correction.
    Rigaku Corporation, Tokyo, Japan.
;
_exptl_crystal_colour blue
_exptl_crystal_density_diffrn 1.433
_exptl_crystal_density_method 'not measured'
_exptl_crystal_description block
_exptl_crystal_F_000 2992.00
_exptl_crystal_size_max 0.20
_exptl_crystal_size_mid 0.15
_exptl_crystal_size_min 0.10
_refine_diff_density_max 1.88
_refine_diff_density_min -1.08
_refine_ls_extinction_method none
_refine_ls_goodness_of_fit_ref 1.038
_refine_ls_hydrogen_treatment refall
_refine_ls_number_parameters 472
_refine_ls_number_reflns 5430
_refine_ls_R_factor_gt 0.0417
_refine_ls_shift/su_max 0.0000
_refine_ls_structure_factor_coef F
_refine_ls_weighting_details 'w = 1/[0.0010Fo^2^ + 0.1000\s(Fo^2^)]'
_refine_ls_weighting_scheme calc
_refine_ls_wR_factor_ref 0.0776
_reflns_number_gt 1479
_reflns_number_total 7577
_reflns_threshold_expression F^2^>2.0\s(F^2^)
_cod_data_source_file ic900059m_si_002_2.cif
_cod_data_source_block '_1H'
_cod_original_cell_volume 6722(6)
_cod_original_formula_sum 'C33 H29 Cl2 N3 Ni O8 '
_cod_database_code 4302190

loop_
_symmetry_equiv_pos_site_id
_symmetry_equiv_pos_as_xyz
1 +X,+Y,+Z
2 -X,+Y,1/2-Z
3 -X,-Y,-Z
4 +X,-Y,1/2+Z
5 1/2+X,1/2+Y,+Z
6 1/2-X,1/2+Y,1/2-Z
7 1/2-X,1/2-Y,-Z
8 1/2+X,1/2-Y,1/2+Z

loop_
_atom_site_label
_atom_site_type_symbol
_atom_site_fract_x
_atom_site_fract_y
_atom_site_fract_z
_atom_site_U_iso_or_equiv
_atom_site_adp_type
_atom_site_occupancy
_atom_site_symmetry_multiplicity
_atom_site_calc_flag
_atom_site_refinement_flags
_atom_site_disorder_assembly
_atom_site_disorder_group
Ni(1) Ni 0.87787(2) 0.24036(8) 0.05963(5) 0.0248(2) Uani 1.00 1 d . . .
Cl(1) Cl 0.92490(6) -0.05344(17) 0.30330(11) 0.0401(5) Uani 1.00 1 d . . .
Cl(2) Cl 0.84030(5) 0.60400(18) -0.21911(10) 0.0372(5) Uani 1.00 1 d . . .
O(1) O 0.87377(13) 0.2051(3) 0.1649(2) 0.0334(13) Uani 1.00 1 d . . .
O(2) O 0.94527(16) -0.1214(5) 0.2666(3) 0.072(2) Uani 1.00 1 d . . .
O(3) O 0.94404(16) 0.0646(5) 0.3358(3) 0.072(2) Uani 1.00 1 d . . .
O(4) O 0.88727(14) -0.0273(4) 0.2407(2) 0.0518(16) Uani 1.00 1 d . . .
O(5) O 0.92245(17) -0.1315(5) 0.3644(3) 0.079(2) Uani 1.00 1 d . . .
O(6) O 0.85564(17) 0.5606(5) -0.2730(3) 0.071(2) Uani 1.00 1 d . . .
O(7) O 0.84634(16) 0.7397(5) -0.2106(3) 0.0656(18) Uani 1.00 1 d . . .
O(8) O 0.80098(15) 0.5802(6) -0.2537(3) 0.073(2) Uani 1.00 1 d . . .
O(9) O 0.85962(14) 0.5433(5) -0.1404(2) 0.0587(18) Uani 1.00 1 d . . .
N(1) N 0.89840(15) 0.0571(4) 0.0570(2) 0.0225(14) Uani 1.00 1 d . . .
N(2) N 0.87194(15) 0.4330(4) 0.0775(2) 0.0236(15) Uani 1.00 1 d . . .
N(3) N 0.93324(14) 0.2899(4) 0.1087(2) 0.0234(14) Uani 1.00 1 d . . .
N(4) N 0.86025(14) 0.2520(5) -0.0626(3) 0.0297(15) Uani 1.00 1 d . . .
C(1) C 0.87948(19) -0.0424(6) 0.0067(3) 0.0270(19) Uani 1.00 1 d . . .
C(2) C 0.8381(2) -0.0487(5) -0.0228(3) 0.0295(19) Uani 1.00 1 d . . .
C(3) C 0.8222(2) -0.0238(6) 0.0297(3) 0.033(2) Uani 1.00 1 d . . .
C(4) C 0.7839(2) -0.0417(6) 0.0043(4) 0.040(2) Uani 1.00 1 d . . .
C(5) C 0.7609(2) -0.0797(6) -0.0733(4) 0.038(2) Uani 1.00 1 d . . .
C(6) C 0.7762(2) -0.0990(6) -0.1283(4) 0.043(2) Uani 1.00 1 d . . .
C(7) C 0.8147(2) -0.0861(5) -0.1028(3) 0.031(2) Uani 1.00 1 d . . .
C(8) C 0.8990(2) -0.1380(5) -0.0111(3) 0.033(2) Uani 1.00 1 d . . .
C(9) C 0.9379(2) -0.1352(6) 0.0240(4) 0.035(2) Uani 1.00 1 d . . .
C(10) C 0.9571(2) -0.0347(6) 0.0770(3) 0.030(2) Uani 1.00 1 d . . .
C(11) C 0.93607(19) 0.0585(5) 0.0914(3) 0.0256(18) Uani 1.00 1 d . . .
C(12) C 0.95426(18) 0.1700(5) 0.1485(3) 0.0279(19) Uani 1.00 1 d . . .
C(13) C 0.8418(2) 0.5094(5) 0.0427(3) 0.0264(19) Uani 1.00 1 d . . .
C(14) C 0.80690(18) 0.4564(6) -0.0215(3) 0.0269(18) Uani 1.00 1 d . . .
C(15) C 0.78661(19) 0.5284(6) -0.0943(3) 0.035(2) Uani 1.00 1 d . . .
C(16) C 0.7549(2) 0.4779(7) -0.1575(4) 0.043(2) Uani 1.00 1 d . . .
C(17) C 0.7426(2) 0.3560(7) -0.1521(4) 0.047(2) Uani 1.00 1 d . . .
C(18) C 0.76215(19) 0.2830(6) -0.0814(4) 0.037(2) Uani 1.00 1 d . . .
C(19) C 0.7936(2) 0.3341(6) -0.0179(3) 0.034(2) Uani 1.00 1 d . . .
C(20) C 0.8436(2) 0.6411(5) 0.0650(3) 0.032(2) Uani 1.00 1 d . . .
C(21) C 0.8773(2) 0.6879(6) 0.1232(3) 0.031(2) Uani 1.00 1 d . . .
C(22) C 0.9082(2) 0.6147(6) 0.1568(3) 0.032(2) Uani 1.00 1 d . . .
C(23) C 0.90448(19) 0.4818(5) 0.1329(3) 0.028(2) Uani 1.00 1 d . . .
C(24) C 0.93658(18) 0.3902(5) 0.1701(3) 0.0291(19) Uani 1.00 1 d . . .
C(25) C 0.94421(18) 0.3396(6) 0.0452(3) 0.0281(19) Uani 1.00 1 d . . .
C(26) C 0.98302(19) 0.3977(6) 0.0775(3) 0.0273(19) Uani 1.00 1 d . . .
C(27) C 1.01437(19) 0.3258(6) 0.0910(3) 0.030(2) Uani 1.00 1 d . . .
C(28) C 1.0497(2) 0.3777(6) 0.1200(3) 0.033(2) Uani 1.00 1 d . . .
C(29) C 1.0539(2) 0.5096(7) 0.1358(3) 0.039(2) Uani 1.00 1 d . . .
C(30) C 1.0225(2) 0.5849(6) 0.1214(3) 0.038(2) Uani 1.00 1 d . . .
C(31) C 0.9874(2) 0.5288(6) 0.0923(3) 0.032(2) Uani 1.00 1 d . . .
C(32) C 0.84844(18) 0.2480(6) -0.1322(3) 0.0317(19) Uani 1.00 1 d . . .
C(33) C 0.8334(2) 0.2461(7) -0.2200(3) 0.049(2) Uani 1.00 1 d . . .
H(1) H 0.8383 0.0030 0.0840 0.039 Uiso 1.00 1 c R . .
H(2) H 0.7736 -0.0243 0.0415 0.051 Uiso 1.00 1 c R . .
H(3) H 0.7349 -0.0945 -0.0898 0.045 Uiso 1.00 1 c R . .
H(4) H 0.7604 -0.1219 -0.1836 0.048 Uiso 1.00 1 c R . .
H(5) H 0.8255 -0.1007 -0.1394 0.038 Uiso 1.00 1 c R . .
H(6) H 0.8857 -0.2051 -0.0480 0.040 Uiso 1.00 1 c R . .
H(7) H 0.9511 -0.2019 0.0120 0.046 Uiso 1.00 1 c R . .
H(8) H 0.9838 -0.0297 0.1017 0.037 Uiso 1.00 1 c R . .
H(9) H 0.9800 0.1775 0.1599 0.034 Uiso 1.00 1 c R . .
H(10) H 0.9524 0.1548 0.1981 0.034 Uiso 1.00 1 c R . .
H(11) H 0.7959 0.6100 -0.0999 0.042 Uiso 1.00 1 c R . .
H(12) H 0.7406 0.5305 -0.2036 0.050 Uiso 1.00 1 c R . .
H(13) H 0.7214 0.3214 -0.1976 0.054 Uiso 1.00 1 c R . .
H(14) H 0.7525 0.2015 -0.0765 0.043 Uiso 1.00 1 c R . .
H(15) H 0.8078 0.2810 0.0280 0.042 Uiso 1.00 1 c R . .
H(16) H 0.8223 0.6952 0.0383 0.038 Uiso 1.00 1 c R . .
H(17) H 0.8786 0.7740 0.1417 0.039 Uiso 1.00 1 c R . .
H(18) H 0.9317 0.6510 0.1930 0.039 Uiso 1.00 1 c R . .
H(19) H 0.9361 0.3507 0.2167 0.035 Uiso 1.00 1 c R . .
H(20) H 0.9596 0.4354 0.1863 0.034 Uiso 1.00 1 c R . .
H(21) H 0.9424 0.2707 0.0094 0.034 Uiso 1.00 1 c R . .
H(22) H 0.9265 0.4044 0.0155 0.034 Uiso 1.00 1 c R . .
H(23) H 1.0109 0.2373 0.0768 0.036 Uiso 1.00 1 c R . .
H(24) H 1.0711 0.3248 0.1323 0.039 Uiso 1.00 1 c R . .
H(25) H 1.0776 0.5507 0.1533 0.045 Uiso 1.00 1 c R . .
H(26) H 1.0250 0.6742 0.1333 0.045 Uiso 1.00 1 c R . .
H(27) H 0.9660 0.5809 0.0809 0.039 Uiso 1.00 1 c R . .
H(28) H 0.8113 0.1946 -0.2420 0.057 Uiso 1.00 1 c R . .
H(29) H 0.8516 0.2106 -0.2349 0.057 Uiso 1.00 1 c R . .
H(30) H 0.8274 0.3310 -0.2410 0.057 Uiso 1.00 1 c R . .

loop_
_atom_site_aniso_label
_atom_site_aniso_U_11
_atom_site_aniso_U_22
_atom_site_aniso_U_33
_atom_site_aniso_U_12
_atom_site_aniso_U_13
_atom_site_aniso_U_23
Ni(1) 0.0279(5) 0.0231(4) 0.0239(4) 0.0012(4) 0.0120(3) -0.0007(4)
Cl(1) 0.0444(12) 0.0291(9) 0.0382(10) -0.0033(9) 0.0104(9) 0.0011(8)
Cl(2) 0.0380(12) 0.0440(11) 0.0338(9) 0.0008(9) 0.0198(9) 0.0032(8)
O(1) 0.048(3) 0.027(2) 0.029(2) -0.000(2) 0.020(2) -0.0017(19)
O(2) 0.075(4) 0.074(4) 0.082(4) 0.012(3) 0.047(3) -0.009(3)
O(3) 0.069(4) 0.053(3) 0.074(4) -0.020(3) 0.014(3) -0.018(3)
O(4) 0.042(3) 0.040(3) 0.052(3) -0.007(2) 0.002(2) 0.015(2)
O(5) 0.079(4) 0.090(4) 0.068(3) 0.003(3) 0.033(3) 0.036(3)
O(6) 0.091(4) 0.087(4) 0.055(3) 0.022(3) 0.049(3) -0.006(3)
O(7) 0.078(4) 0.040(3) 0.070(3) -0.002(3) 0.025(3) -0.011(3)
O(8) 0.040(3) 0.117(5) 0.054(3) -0.019(3) 0.013(2) 0.030(3)
O(9) 0.040(3) 0.093(4) 0.043(3) 0.000(3) 0.019(2) 0.023(3)
N(1) 0.032(3) 0.021(2) 0.015(2) 0.004(2) 0.011(2) -0.002(2)
N(2) 0.020(3) 0.025(3) 0.026(2) -0.001(2) 0.010(2) -0.001(2)
N(3) 0.031(3) 0.027(2) 0.015(2) -0.000(2) 0.014(2) 0.004(2)
N(4) 0.034(3) 0.027(2) 0.033(3) -0.000(3) 0.019(2) -0.002(2)
C(1) 0.032(4) 0.025(3) 0.022(3) 0.008(3) 0.010(3) 0.007(2)
C(2) 0.037(4) 0.016(3) 0.036(3) 0.003(3) 0.016(3) 0.007(2)
C(3) 0.037(4) 0.027(3) 0.032(4) -0.002(3) 0.014(3) -0.006(3)
C(4) 0.036(4) 0.045(4) 0.045(4) -0.003(4) 0.023(3) -0.003(3)
C(5) 0.037(4) 0.030(4) 0.046(4) -0.001(3) 0.017(4) 0.001(3)
C(6) 0.045(5) 0.043(4) 0.033(4) -0.009(4) 0.010(4) -0.001(3)
C(7) 0.040(4) 0.026(3) 0.028(3) -0.006(3) 0.015(3) 0.000(2)
C(8) 0.045(5) 0.021(3) 0.033(3) -0.002(3) 0.017(3) -0.007(3)
C(9) 0.039(4) 0.031(4) 0.045(4) 0.001(3) 0.026(3) -0.000(3)
C(10) 0.028(4) 0.026(3) 0.038(3) 0.007(3) 0.016(3) 0.006(3)
C(11) 0.031(4) 0.028(3) 0.018(3) 0.004(3) 0.012(3) 0.006(2)
C(12) 0.026(4) 0.025(3) 0.033(3) 0.002(3) 0.014(3) 0.005(3)
C(13) 0.038(4) 0.028(3) 0.019(3) -0.000(3) 0.018(3) 0.001(2)
C(14) 0.021(3) 0.029(3) 0.029(3) 0.000(3) 0.009(3) 0.003(3)
C(15) 0.035(4) 0.038(4) 0.032(3) -0.009(3) 0.017(3) 0.000(3)
C(16) 0.044(5) 0.051(5) 0.029(4) 0.000(4) 0.011(3) -0.001(3)
C(17) 0.033(5) 0.062(5) 0.041(4) -0.007(4) 0.013(4) -0.009(4)
C(18) 0.030(4) 0.038(4) 0.040(4) -0.008(3) 0.015(3) -0.001(3)
C(19) 0.034(4) 0.041(4) 0.029(3) 0.005(3) 0.017(3) -0.002(3)
C(20) 0.042(5) 0.023(3) 0.030(3) 0.007(3) 0.016(3) 0.011(3)
C(21) 0.050(5) 0.019(3) 0.029(3) 0.005(3) 0.022(3) 0.001(3)
C(22) 0.038(4) 0.033(3) 0.027(3) -0.005(3) 0.016(3) -0.001(3)
C(23) 0.034(4) 0.023(3) 0.032(3) 0.007(3) 0.018(3) -0.000(3)
C(24) 0.036(4) 0.030(3) 0.020(3) -0.005(3) 0.012(3) -0.008(2)
C(25) 0.029(4) 0.029(3) 0.027(3) 0.003(3) 0.013(3) 0.002(2)
C(26) 0.027(4) 0.037(4) 0.018(3) -0.006(3) 0.011(3) 0.001(3)
C(27) 0.033(4) 0.031(3) 0.027(3) -0.001(3) 0.014(3) -0.001(3)
C(28) 0.032(4) 0.046(4) 0.021(3) 0.004(3) 0.012(3) 0.005(3)
C(29) 0.033(4) 0.063(5) 0.016(3) -0.011(4) 0.006(3) 0.005(3)
C(30) 0.049(5) 0.033(4) 0.030(3) -0.014(4) 0.015(3) -0.002(3)
C(31) 0.040(5) 0.034(4) 0.022(3) 0.003(3) 0.013(3) 0.005(3)
C(32) 0.037(4) 0.028(3) 0.031(3) 0.001(3) 0.017(3) 0.004(3)
C(33) 0.067(5) 0.052(4) 0.023(3) 0.007(4) 0.015(3) 0.005(3)

loop_
_atom_type_symbol
_atom_type_description
_atom_type_scat_dispersion_real
_atom_type_scat_dispersion_imag
_atom_type_scat_source
C C 0.003 0.002
;
International Tables for Crystallography
(1992, Vol. C, Tables 4.2.6.8 and 6.1.1.4)
;
H H 0.000 0.000
;
International Tables for Crystallography
(1992, Vol. C, Table 6.1.1.4)
;
O O 0.011 0.006
;
International Tables for Crystallography
(1992, Vol. C, Tables 4.2.6.8 and 6.1.1.4)
;
N N 0.006 0.003
;
International Tables for Crystallography
(1992, Vol. C, Tables 4.2.6.8 and 6.1.1.4)
;
Cl Cl 0.148 0.159
;
International Tables for Crystallography
(1992, Vol. C, Tables 4.2.6.8 and 6.1.1.4)
;
Ni Ni 0.339 1.112
;
International Tables for Crystallography
(1992, Vol. C, Tables 4.2.6.8 and 6.1.1.4)
;

loop_
_geom_angle_atom_site_label_1
_geom_angle_atom_site_label_2
_geom_angle_atom_site_label_3
_geom_angle
_geom_angle_publ_flag
_geom_angle_site_symmetry_1
_geom_angle_site_symmetry_2
_geom_angle_site_symmetry_3
O(1) Ni(1) N(1) 92.99(19) yes . . .
O(1) Ni(1) N(2) 87.9(2) yes . . .
O(1) Ni(1) N(3) 98.83(19) yes . . .
O(1) Ni(1) N(4) 156.8(2) yes . . .
N(1) Ni(1) N(2) 165.4(2) yes . . .
N(1) Ni(1) N(3) 83.4(2) yes . . .
N(1) Ni(1) N(4) 88.7(2) yes . . .
N(2) Ni(1) N(3) 82.0(2) yes . . .
N(2) Ni(1) N(4) 96.2(2) yes . . .
N(3) Ni(1) N(4) 104.3(2) yes . . .
O(2) Cl(1) O(3) 108.1(4) yes . . .
O(2) Cl(1) O(4) 108.7(3) yes . . .
O(2) Cl(1) O(5) 109.3(3) yes . . .
O(3) Cl(1) O(4) 109.7(2) yes . . .
O(3) Cl(1) O(5) 112.2(3) yes . . .
O(4) Cl(1) O(5) 108.8(3) yes . . .
O(6) Cl(2) O(7) 106.5(4) yes . . .
O(6) Cl(2) O(8) 110.8(3) yes . . .
O(6) Cl(2) O(9) 110.1(3) yes . . .
O(7) Cl(2) O(8) 108.6(3) yes . . .
O(7) Cl(2) O(9) 109.6(3) yes . . .
O(8) Cl(2) O(9) 111.1(3) yes . . .
Ni(1) N(1) C(1) 127.3(3) yes . . .
Ni(1) N(1) C(11) 110.2(3) yes . . .
C(1) N(1) C(11) 119.3(5) yes . . .
Ni(1) N(2) C(13) 130.1(3) yes . . .
Ni(1) N(2) C(23) 110.5(4) yes . . .
C(13) N(2) C(23) 119.4(5) yes . . .
Ni(1) N(3) C(12) 105.2(3) yes . . .
Ni(1) N(3) C(24) 103.1(4) yes . . .
Ni(1) N(3) C(25) 112.0(3) yes . . .
C(12) N(3) C(24) 112.0(4) yes . . .
C(12) N(3) C(25) 111.9(5) yes . . .
C(24) N(3) C(25) 112.1(4) yes . . .
Ni(1) N(4) C(32) 173.4(5) yes . . .
N(1) C(1) C(2) 117.8(6) yes . . .
N(1) C(1) C(8) 120.3(6) yes . . .
C(2) C(1) C(8) 121.7(5) yes . . .
C(1) C(2) C(3) 120.7(5) yes . . .
C(1) C(2) C(7) 120.6(7) yes . . .
C(3) C(2) C(7) 118.7(6) yes . . .
C(2) C(3) C(4) 120.7(5) yes . . .
C(3) C(4) C(5) 121.1(8) yes . . .
C(4) C(5) C(6) 118.8(7) yes . . .
C(5) C(6) C(7) 120.5(5) yes . . .
C(2) C(7) C(6) 120.1(7) yes . . .
C(1) C(8) C(9) 120.1(5) yes . . .
C(8) C(9) C(10) 119.2(7) yes . . .
C(9) C(10) C(11) 117.9(6) yes . . .
N(1) C(11) C(10) 123.1(5) yes . . .
N(1) C(11) C(12) 115.1(6) yes . . .
C(10) C(11) C(12) 121.8(5) yes . . .
N(3) C(12) C(11) 108.3(4) yes . . .
N(2) C(13) C(14) 118.8(5) yes . . .
N(2) C(13) C(20) 121.1(5) yes . . .
C(14) C(13) C(20) 120.1(5) yes . . .
C(13) C(14) C(15) 119.3(5) yes . . .
C(13) C(14) C(19) 123.4(5) yes . . .
C(15) C(14) C(19) 117.2(5) yes . . .
C(14) C(15) C(16) 120.5(6) yes . . .
C(15) C(16) C(17) 120.8(6) yes . . .
C(16) C(17) C(18) 119.8(5) yes . . .
C(17) C(18) C(19) 119.4(6) yes . . .
C(14) C(19) C(18) 122.3(5) yes . . .
C(13) C(20) C(21) 118.1(5) yes . . .
C(20) C(21) C(22) 122.0(6) yes . . .
C(21) C(22) C(23) 117.4(5) yes . . .
N(2) C(23) C(22) 122.0(5) yes . . .
N(2) C(23) C(24) 116.3(5) yes . . .
C(22) C(23) C(24) 121.8(5) yes . . .
N(3) C(24) C(23) 109.5(4) yes . . .
N(3) C(25) C(26) 115.7(4) yes . . .
C(25) C(26) C(27) 122.4(5) yes . . .
C(25) C(26) C(31) 119.2(6) yes . . .
C(27) C(26) C(31) 118.4(6) yes . . .
C(26) C(27) C(28) 122.8(6) yes . . .
C(27) C(28) C(29) 118.3(7) yes . . .
C(28) C(29) C(30) 120.0(6) yes . . .
C(29) C(30) C(31) 119.9(6) yes . . .
C(26) C(31) C(30) 120.6(6) yes . . .
N(4) C(32) C(33) 178.7(7) yes . . .
C(2) C(3) H(1) 118.4 no . . .
C(4) C(3) H(1) 120.9 no . . .
C(3) C(4) H(2) 119.2 no . . .
C(5) C(4) H(2) 119.6 no . . .
C(4) C(5) H(3) 120.8 no . . .
C(6) C(5) H(3) 120.4 no . . .
C(5) C(6) H(4) 120.0 no . . .
C(7) C(6) H(4) 119.4 no . . .
C(2) C(7) H(5) 118.8 no . . .
C(6) C(7) H(5) 121.1 no . . .
C(1) C(8) H(6) 120.2 no . . .
C(9) C(8) H(6) 119.7 no . . .
C(8) C(9) H(7) 119.6 no . . .
C(10) C(9) H(7) 121.2 no . . .
C(9) C(10) H(8) 121.3 no . . .
C(11) C(10) H(8) 120.8 no . . .
N(3) C(12) H(9) 110.5 no . . .
N(3) C(12) H(10) 109.8 no . . .
C(11) C(12) H(9) 110.6 no . . .
C(11) C(12) H(10) 108.1 no . . .
H(9) C(12) H(10) 109.5 no . . .
C(14) C(15) H(11) 119.1 no . . .
C(16) C(15) H(11) 120.3 no . . .
C(15) C(16) H(12) 119.0 no . . .
C(17) C(16) H(12) 120.1 no . . .
C(16) C(17) H(13) 119.3 no . . .
C(18) C(17) H(13) 120.9 no . . .
C(17) C(18) H(14) 119.3 no . . .
C(19) C(18) H(14) 121.2 no . . .
C(14) C(19) H(15) 119.1 no . . .
C(18) C(19) H(15) 118.4 no . . .
C(13) C(20) H(16) 120.2 no . . .
C(21) C(20) H(16) 121.7 no . . .
C(20) C(21) H(17) 119.2 no . . .
C(22) C(21) H(17) 118.8 no . . .
C(21) C(22) H(18) 120.6 no . . .
C(23) C(22) H(18) 121.9 no . . .
N(3) C(24) H(19) 109.6 no . . .
N(3) C(24) H(20) 109.5 no . . .
C(23) C(24) H(19) 109.4 no . . .
C(23) C(24) H(20) 109.4 no . . .
H(19) C(24) H(20) 109.5 no . . .
N(3) C(25) H(21) 108.0 no . . .
N(3) C(25) H(22) 106.9 no . . .
C(26) C(25) H(21) 108.9 no . . .
C(26) C(25) H(22) 107.8 no . . .
H(21) C(25) H(22) 109.5 no . . .
C(26) C(27) H(23) 118.0 no . . .
C(28) C(27) H(23) 119.1 no . . .
C(27) C(28) H(24) 121.0 no . . .
C(29) C(28) H(24) 120.6 no . . .
C(28) C(29) H(25) 121.4 no . . .
C(30) C(29) H(25) 118.5 no . . .
C(29) C(30) H(26) 120.8 no . . .
C(31) C(30) H(26) 119.3 no . . .
C(26) C(31) H(27) 119.7 no . . .
C(30) C(31) H(27) 119.6 no . . .
C(32) C(33) H(28) 109.2 no . . .
C(32) C(33) H(29) 109.3 no . . .
C(32) C(33) H(30) 110.0 no . . .
H(28) C(33) H(29) 109.5 no . . .
H(28) C(33) H(30) 109.5 no . . .
H(29) C(33) H(30) 109.5 no . . .

loop_
_geom_bond_atom_site_label_1
_geom_bond_atom_site_label_2
_geom_bond_distance
_geom_bond_publ_flag
_geom_bond_site_symmetry_1
_geom_bond_site_symmetry_2
Ni(1) O(1) 2.027(5) yes . .
Ni(1) N(1) 2.082(5) yes . .
Ni(1) N(2) 2.061(5) yes . .
Ni(1) N(3) 2.034(5) yes . .
Ni(1) N(4) 2.019(5) yes . .
Cl(1) O(2) 1.440(7) yes . .
Cl(1) O(3) 1.426(5) yes . .
Cl(1) O(4) 1.445(4) yes . .
Cl(1) O(5) 1.415(6) yes . .
Cl(2) O(6) 1.437(7) yes . .
Cl(2) O(7) 1.429(5) yes . .
Cl(2) O(8) 1.419(5) yes . .
Cl(2) O(9) 1.437(4) yes . .
N(1) C(1) 1.364(7) yes . .
N(1) C(11) 1.338(8) yes . .
N(2) C(13) 1.338(8) yes . .
N(2) C(23) 1.335(7) yes . .
N(3) C(12) 1.496(7) yes . .
N(3) C(24) 1.491(8) yes . .
N(3) C(25) 1.495(9) yes . .
N(4) C(32) 1.139(8) yes . .
C(1) C(2) 1.482(10) yes . .
C(1) C(8) 1.383(10) yes . .
C(2) C(3) 1.381(12) yes . .
C(2) C(7) 1.390(7) yes . .
C(3) C(4) 1.388(11) yes . .
C(4) C(5) 1.357(8) yes . .
C(5) C(6) 1.396(13) yes . .
C(6) C(7) 1.388(11) yes . .
C(8) C(9) 1.382(10) yes . .
C(9) C(10) 1.397(8) yes . .
C(10) C(11) 1.378(10) yes . .
C(11) C(12) 1.510(7) yes . .
C(13) C(14) 1.466(7) yes . .
C(13) C(20) 1.422(8) yes . .
C(14) C(15) 1.420(8) yes . .
C(14) C(19) 1.390(9) yes . .
C(15) C(16) 1.377(8) yes . .
C(16) C(17) 1.379(11) yes . .
C(17) C(18) 1.396(9) yes . .
C(18) C(19) 1.376(8) yes . .
C(20) C(21) 1.374(8) yes . .
C(21) C(22) 1.336(9) yes . .
C(22) C(23) 1.437(8) yes . .
C(23) C(24) 1.490(8) yes . .
C(25) C(26) 1.507(9) yes . .
C(26) C(27) 1.375(10) yes . .
C(26) C(31) 1.386(9) yes . .
C(27) C(28) 1.369(10) yes . .
C(28) C(29) 1.396(10) yes . .
C(29) C(30) 1.393(11) yes . .
C(30) C(31) 1.377(10) yes . .
C(32) C(33) 1.437(8) yes . .
C(3) H(1) 0.950 no . .
C(4) H(2) 0.950 no . .
C(5) H(3) 0.950 no . .
C(6) H(4) 0.950 no . .
C(7) H(5) 0.950 no . .
C(8) H(6) 0.950 no . .
C(9) H(7) 0.950 no . .
C(10) H(8) 0.950 no . .
C(12) H(9) 0.950 no . .
C(12) H(10) 0.950 no . .
C(15) H(11) 0.950 no . .
C(16) H(12) 0.950 no . .
C(17) H(13) 0.950 no . .
C(18) H(14) 0.950 no . .
C(19) H(15) 0.950 no . .
C(20) H(16) 0.950 no . .
C(21) H(17) 0.950 no . .
C(22) H(18) 0.950 no . .
C(24) H(19) 0.950 no . .
C(24) H(20) 0.950 no . .
C(25) H(21) 0.950 no . .
C(25) H(22) 0.950 no . .
C(27) H(23) 0.950 no . .
C(28) H(24) 0.950 no . .
C(29) H(25) 0.950 no . .
C(30) H(26) 0.950 no . .
C(31) H(27) 0.950 no . .
C(33) H(28) 0.950 no . .
C(33) H(29) 0.950 no . .
C(33) H(30) 0.950 no . .

loop_
_geom_contact_atom_site_label_1
_geom_contact_atom_site_label_2
_geom_contact_distance
_geom_contact_publ_flag
_geom_contact_site_symmetry_1
_geom_contact_site_symmetry_2
Cl(2) O(1) 3.554(5) ? . 4_564
O(1) Cl(2) 3.554(5) ? . 4_565
O(1) O(3) 3.447(5) ? . .
O(1) O(4) 2.716(6) ? . .
O(1) O(6) 2.907(7) ? . 4_565
O(1) O(7) 2.971(8) ? . 4_565
O(2) C(11) 3.574(9) ? . .
O(2) C(21) 3.430(7) ? . 1_545
O(2) C(22) 3.330(8) ? . 1_545
O(2) C(30) 3.580(8) ? . 2_745
O(3) O(1) 3.447(5) ? . .
O(3) C(27) 3.151(8) ? . 2_755
O(3) C(28) 3.339(8) ? . 2_755
O(4) O(1) 2.716(6) ? . .
O(4) C(3) 3.552(7) ? . .
O(4) C(21) 3.572(8) ? . 1_545
O(4) C(33) 3.407(10) ? . 4_555
O(5) N(4) 3.508(9) ? . 4_555
O(5) C(32) 3.198(10) ? . 4_555
O(5) C(33) 3.379(9) ? . 4_555
O(6) O(1) 2.907(7) ? . 4_564
O(6) N(2) 3.062(9) ? . 4_564
O(6) C(13) 3.234(8) ? . 4_564
O(6) C(20) 3.475(8) ? . 4_564
O(6) C(21) 3.524(9) ? . 4_564
O(6) C(22) 3.412(10) ? . 4_564
O(6) C(23) 3.131(11) ? . 4_564
O(6) C(29) 3.418(8) ? . 3_765
O(7) O(1) 2.971(8) ? . 4_564
O(7) C(7) 3.299(10) ? . 1_565
O(7) C(8) 3.527(7) ? . 1_565
O(7) C(17) 3.508(8) ? . 6_654
O(8) C(5) 3.442(7) ? . 6_654
O(8) C(6) 3.409(8) ? . 6_654
O(8) C(15) 3.240(10) ? . .
O(8) C(16) 3.219(11) ? . .
O(8) C(17) 3.395(9) ? . 6_654
O(9) N(4) 3.340(7) ? . .
O(9) C(15) 3.353(10) ? . .
O(9) C(28) 3.539(9) ? . 3_765
O(9) C(29) 3.435(10) ? . 3_765
O(9) C(32) 3.117(8) ? . .
O(9) C(33) 3.377(8) ? . .
N(2) O(6) 3.062(9) ? . 4_565
N(4) O(5) 3.508(9) ? . 4_554
N(4) O(9) 3.340(7) ? . .
C(1) C(21) 3.542(9) ? . 1_545
C(2) C(20) 3.565(8) ? . 1_545
C(3) O(4) 3.552(7) ? . .
C(3) C(20) 3.578(8) ? . 1_545
C(5) O(8) 3.442(7) ? . 6_644
C(6) O(8) 3.409(8) ? . 6_644
C(7) O(7) 3.299(10) ? . 1_545
C(8) O(7) 3.527(7) ? . 1_545
C(8) C(21) 3.443(11) ? . 1_545
C(11) O(2) 3.574(9) ? . .
C(13) O(6) 3.234(8) ? . 4_565
C(15) O(8) 3.240(10) ? . .
C(15) O(9) 3.353(10) ? . .
C(16) O(8) 3.219(11) ? . .
C(17) O(7) 3.508(8) ? . 6_644
C(17) O(8) 3.395(9) ? . 6_644
C(18) C(18) 3.563(12) ? . 7_655
C(20) O(6) 3.475(8) ? . 4_565
C(20) C(2) 3.565(8) ? . 1_565
C(20) C(3) 3.578(8) ? . 1_565
C(21) O(2) 3.430(7) ? . 1_565
C(21) O(4) 3.572(8) ? . 1_565
C(21) O(6) 3.524(9) ? . 4_565
C(21) C(1) 3.542(9) ? . 1_565
C(21) C(8) 3.443(11) ? . 1_565
C(22) O(2) 3.330(8) ? . 1_565
C(22) O(6) 3.412(10) ? . 4_565
C(22) C(29) 3.560(8) ? . 2_755
C(23) O(6) 3.131(11) ? . 4_565
C(26) C(30) 3.533(10) ? . 3_765
C(27) O(3) 3.151(8) ? . 2_755
C(27) C(30) 3.595(8) ? . 3_765
C(28) O(3) 3.339(8) ? . 2_755
C(28) O(9) 3.539(9) ? . 3_765
C(29) O(6) 3.418(8) ? . 3_765
C(29) O(9) 3.435(10) ? . 3_765
C(29) C(22) 3.560(8) ? . 2_755
C(30) O(2) 3.580(8) ? . 2_765
C(30) C(26) 3.533(10) ? . 3_765
C(30) C(27) 3.595(8) ? . 3_765
C(32) O(5) 3.198(10) ? . 4_554
C(32) O(9) 3.117(8) ? . .
C(33) O(4) 3.407(10) ? . 4_554
C(33) O(5) 3.379(9) ? . 4_554
C(33) O(9) 3.377(8) ? . .
Cl(1) H(8) 3.252 ? . 2_755
Cl(1) H(10) 3.377 ? . .
Cl(1) H(17) 3.234 ? . 1_545
Cl(1) H(26) 3.357 ? . 2_745
Cl(1) H(29) 3.131 ? . 4_555
Cl(2) H(5) 3.556 ? . 1_565
Cl(2) H(6) 3.452 ? . 1_565
Cl(2) H(11) 3.343 ? . .
Cl(2) H(13) 3.179 ? . 6_654
Cl(2) H(24) 3.232 ? . 3_765
Cl(2) H(25) 3.339 ? . 3_765
Cl(2) H(30) 2.883 ? . .
O(1) H(24) 3.577 ? . 2_755
O(2) H(8) 2.928 ? . 2_755
O(2) H(10) 3.195 ? . .
O(2) H(17) 2.830 ? . 1_545
O(2) H(18) 2.656 ? . 1_545
O(2) H(26) 2.706 ? . 2_745
O(3) H(7) 3.406 ? . 4_555
O(3) H(8) 2.746 ? . 2_755
O(3) H(9) 3.197 ? . 2_755
O(3) H(10) 2.830 ? . .
O(3) H(23) 2.535 ? . 2_755
O(3) H(24) 2.888 ? . 2_755
O(4) H(1) 2.663 ? . .
O(4) H(10) 3.553 ? . .
O(4) H(17) 2.663 ? . 1_545
O(4) H(29) 2.528 ? . 4_555
O(5) H(21) 2.800 ? . 4_555
O(5) H(25) 3.322 ? . 2_745
O(5) H(26) 2.888 ? . 2_745
O(5) H(29) 2.707 ? . 4_555
O(6) H(19) 3.402 ? . 4_564
O(6) H(24) 3.132 ? . 3_765
O(6) H(25) 2.824 ? . 3_765
O(6) H(30) 2.808 ? . .
O(7) H(5) 2.463 ? . 1_565
O(7) H(6) 2.725 ? . 1_565
O(7) H(13) 2.597 ? . 6_654
O(7) H(24) 3.007 ? . 3_765
O(8) H(3) 3.138 ? . 6_654
O(8) H(4) 3.028 ? . 6_654
O(8) H(11) 2.909 ? . .
O(8) H(12) 2.957 ? . .
O(8) H(13) 2.678 ? . 6_654
O(8) H(14) 3.135 ? . 6_654
O(8) H(30) 2.767 ? . .
O(9) H(6) 3.034 ? . 1_565
O(9) H(11) 3.006 ? . .
O(9) H(22) 3.239 ? . .
O(9) H(24) 3.012 ? . 3_765
O(9) H(25) 2.778 ? . 3_765
O(9) H(30) 2.791 ? . .
N(1) H(17) 3.570 ? . 1_545
C(1) H(17) 3.125 ? . 1_545
C(2) H(16) 3.058 ? . 1_545
C(2) H(17) 3.268 ? . 1_545
C(3) H(16) 2.928 ? . 1_545
C(3) H(17) 3.087 ? . 1_545
C(4) H(16) 3.058 ? . 1_545
C(5) H(16) 3.339 ? . 1_545
C(6) H(11) 3.111 ? . 1_545
C(6) H(12) 3.132 ? . 6_644
C(6) H(13) 3.315 ? . 6_644
C(6) H(16) 3.493 ? . 1_545
C(7) H(11) 3.254 ? . 1_545
C(7) H(12) 3.441 ? . 6_644
C(7) H(13) 3.400 ? . 6_644
C(7) H(16) 3.343 ? . 1_545
C(8) H(17) 3.348 ? . 1_545
C(8) H(24) 3.517 ? . 3_755
C(9) H(23) 3.449 ? . 3_755
C(9) H(24) 3.348 ? . 3_755
C(9) H(27) 3.164 ? . 1_545
C(12) H(9) 3.301 ? . 2_755
C(12) H(10) 3.512 ? . 2_755
C(14) H(2) 3.127 ? . 7_655
C(14) H(3) 3.447 ? . 7_655
C(15) H(2) 2.941 ? . 7_655
C(16) H(2) 2.843 ? . 7_655
C(16) H(4) 2.875 ? . 6_654
C(16) H(28) 3.324 ? . 6_654
C(17) H(2) 2.946 ? . 7_655
C(17) H(4) 2.951 ? . 6_654
C(17) H(5) 3.577 ? . 6_654
C(18) H(2) 3.122 ? . 7_655
C(18) H(14) 3.178 ? . 7_655
C(18) H(15) 3.382 ? . 7_655
C(19) H(2) 3.191 ? . 7_655
C(19) H(14) 3.036 ? . 7_655
C(20) H(3) 3.368 ? . 7_655
C(20) H(6) 3.552 ? . 1_565
C(21) H(1) 3.560 ? . 1_565
C(21) H(6) 3.462 ? . 1_565
C(21) H(29) 3.340 ? . 4_565
C(22) H(25) 3.313 ? . 2_755
C(25) H(25) 3.512 ? . 3_765
C(27) H(7) 3.052 ? . 3_755
C(27) H(19) 3.175 ? . 2_755
C(28) H(7) 3.008 ? . 3_755
C(28) H(19) 2.784 ? . 2_755
C(28) H(27) 3.454 ? . 3_765
C(29) H(18) 3.259 ? . 2_755
C(29) H(19) 3.026 ? . 2_755
C(29) H(20) 3.591 ? . 2_755
C(29) H(21) 3.546 ? . 3_765
C(29) H(22) 3.299 ? . 3_765
C(30) H(7) 3.448 ? . 1_565
C(30) H(18) 3.121 ? . 2_755
C(30) H(21) 3.577 ? . 3_765
C(31) H(7) 3.193 ? . 1_565
C(33) H(12) 3.456 ? . 6_644
H(1) O(4) 2.663 ? . .
H(1) C(21) 3.560 ? . 1_545
H(1) H(16) 3.299 ? . 1_545
H(1) H(17) 2.801 ? . 1_545
H(2) C(14) 3.127 ? . 7_655
H(2) C(15) 2.941 ? . 7_655
H(2) C(16) 2.843 ? . 7_655
H(2) C(17) 2.946 ? . 7_655
H(2) C(18) 3.122 ? . 7_655
H(2) C(19) 3.191 ? . 7_655
H(2) H(11) 3.480 ? . 7_655
H(2) H(12) 3.242 ? . 7_655
H(2) H(13) 3.476 ? . 7_655
H(2) H(16) 3.512 ? . 1_545
H(3) O(8) 3.138 ? . 6_644
H(3) C(14) 3.447 ? . 7_655
H(3) C(20) 3.368 ? . 7_655
H(3) H(16) 2.997 ? . 7_655
H(3) H(28) 3.543 ? . 6_644
H(3) H(30) 3.070 ? . 6_644
H(4) O(8) 3.028 ? . 6_644
H(4) C(16) 2.875 ? . 6_644
H(4) C(17) 2.951 ? . 6_644
H(4) H(11) 3.190 ? . 1_545
H(4) H(12) 2.581 ? . 6_644
H(4) H(13) 2.631 ? . 6_644
H(4) H(28) 3.182 ? . 6_644
H(4) H(30) 3.157 ? . 6_644
H(5) Cl(2) 3.556 ? . 1_545
H(5) O(7) 2.463 ? . 1_545
H(5) C(17) 3.577 ? . 6_644
H(5) H(11) 3.419 ? . 1_545
H(5) H(12) 3.201 ? . 6_644
H(5) H(13) 2.831 ? . 6_644
H(6) Cl(2) 3.452 ? . 1_545
H(6) O(7) 2.725 ? . 1_545
H(6) O(9) 3.034 ? . 1_545
H(6) C(20) 3.552 ? . 1_545
H(6) C(21) 3.462 ? . 1_545
H(6) H(17) 3.593 ? . 1_545
H(6) H(24) 3.026 ? . 3_755
H(7) O(3) 3.406 ? . 4_554
H(7) C(27) 3.052 ? . 3_755
H(7) C(28) 3.008 ? . 3_755
H(7) C(30) 3.448 ? . 1_545
H(7) C(31) 3.193 ? . 1_545
H(7) H(23) 2.677 ? . 3_755
H(7) H(24) 2.694 ? . 3_755
H(7) H(26) 3.062 ? . 1_545
H(7) H(27) 2.525 ? . 1_545
H(8) Cl(1) 3.252 ? . 2_755
H(8) O(2) 2.928 ? . 2_755
H(8) O(3) 2.746 ? . 2_755
H(8) H(26) 3.413 ? . 1_545
H(9) O(3) 3.197 ? . 2_755
H(9) C(12) 3.301 ? . 2_755
H(9) H(9) 2.944 ? . 2_755
H(9) H(10) 2.787 ? . 2_755
H(9) H(19) 3.566 ? . 2_755
H(10) Cl(1) 3.377 ? . .
H(10) O(2) 3.195 ? . .
H(10) O(3) 2.830 ? . .
H(10) O(4) 3.553 ? . .
H(10) C(12) 3.512 ? . 2_755
H(10) H(9) 2.787 ? . 2_755
H(10) H(10) 3.386 ? . 2_755
H(11) Cl(2) 3.343 ? . .
H(11) O(8) 2.909 ? . .
H(11) O(9) 3.006 ? . .
H(11) C(6) 3.111 ? . 1_565
H(11) C(7) 3.254 ? . 1_565
H(11) H(2) 3.480 ? . 7_655
H(11) H(4) 3.190 ? . 1_565
H(11) H(5) 3.419 ? . 1_565
H(12) O(8) 2.957 ? . .
H(12) C(6) 3.132 ? . 6_654
H(12) C(7) 3.441 ? . 6_654
H(12) C(33) 3.456 ? . 6_654
H(12) H(2) 3.242 ? . 7_655
H(12) H(4) 2.581 ? . 6_654
H(12) H(5) 3.201 ? . 6_654
H(12) H(28) 2.514 ? . 6_654
H(13) Cl(2) 3.179 ? . 6_644
H(13) O(7) 2.597 ? . 6_644
H(13) O(8) 2.678 ? . 6_644
H(13) C(6) 3.315 ? . 6_654
H(13) C(7) 3.400 ? . 6_654
H(13) H(2) 3.476 ? . 7_655
H(13) H(4) 2.631 ? . 6_654
H(13) H(5) 2.831 ? . 6_654
H(14) O(8) 3.135 ? . 6_644
H(14) C(18) 3.178 ? . 7_655
H(14) C(19) 3.036 ? . 7_655
H(14) H(14) 3.052 ? . 7_655
H(14) H(15) 2.896 ? . 7_655
H(15) C(18) 3.382 ? . 7_655
H(15) H(14) 2.896 ? . 7_655
H(16) C(2) 3.058 ? . 1_565
H(16) C(3) 2.928 ? . 1_565
H(16) C(4) 3.058 ? . 1_565
H(16) C(5) 3.339 ? . 1_565
H(16) C(6) 3.493 ? . 1_565
H(16) C(7) 3.343 ? . 1_565
H(16) H(1) 3.299 ? . 1_565
H(16) H(2) 3.512 ? . 1_565
H(16) H(3) 2.997 ? . 7_655
H(17) Cl(1) 3.234 ? . 1_565
H(17) O(2) 2.830 ? . 1_565
H(17) O(4) 2.663 ? . 1_565
H(17) N(1) 3.570 ? . 1_565
H(17) C(1) 3.125 ? . 1_565
H(17) C(2) 3.268 ? . 1_565
H(17) C(3) 3.087 ? . 1_565
H(17) C(8) 3.348 ? . 1_565
H(17) H(1) 2.801 ? . 1_565
H(17) H(6) 3.593 ? . 1_565
H(17) H(29) 2.889 ? . 4_565
H(18) O(2) 2.656 ? . 1_565
H(18) C(29) 3.259 ? . 2_755
H(18) C(30) 3.121 ? . 2_755
H(18) H(25) 3.156 ? . 2_755
H(18) H(26) 2.861 ? . 2_755
H(19) O(6) 3.402 ? . 4_565
H(19) C(27) 3.175 ? . 2_755
H(19) C(28) 2.784 ? . 2_755
H(19) C(29) 3.026 ? . 2_755
H(19) H(9) 3.566 ? . 2_755
H(19) H(23) 3.595 ? . 2_755
H(19) H(24) 2.899 ? . 2_755
H(19) H(25) 3.371 ? . 2_755
H(20) C(29) 3.591 ? . 2_755
H(20) H(20) 3.005 ? . 2_755
H(21) O(5) 2.800 ? . 4_554
H(21) C(29) 3.546 ? . 3_765
H(21) C(30) 3.577 ? . 3_765
H(21) H(25) 3.282 ? . 3_765
H(21) H(26) 3.423 ? . 3_765
H(22) O(9) 3.239 ? . .
H(22) C(29) 3.299 ? . 3_765
H(22) H(25) 3.040 ? . 3_765
H(23) O(3) 2.535 ? . 2_755
H(23) C(9) 3.449 ? . 3_755
H(23) H(7) 2.677 ? . 3_755
H(23) H(19) 3.595 ? . 2_755
H(23) H(26) 3.560 ? . 3_765
H(24) Cl(2) 3.232 ? . 3_765
H(24) O(1) 3.577 ? . 2_755
H(24) O(3) 2.888 ? . 2_755
H(24) O(6) 3.132 ? . 3_765
H(24) O(7) 3.007 ? . 3_765
H(24) O(9) 3.012 ? . 3_765
H(24) C(8) 3.517 ? . 3_755
H(24) C(9) 3.348 ? . 3_755
H(24) H(6) 3.026 ? . 3_755
H(24) H(7) 2.694 ? . 3_755
H(24) H(19) 2.899 ? . 2_755
H(25) Cl(2) 3.339 ? . 3_765
H(25) O(5) 3.322 ? . 2_765
H(25) O(6) 2.824 ? . 3_765
H(25) O(9) 2.778 ? . 3_765
H(25) C(22) 3.313 ? . 2_755
H(25) C(25) 3.512 ? . 3_765
H(25) H(18) 3.156 ? . 2_755
H(25) H(19) 3.371 ? . 2_755
H(25) H(21) 3.282 ? . 3_765
H(25) H(22) 3.040 ? . 3_765
H(25) H(29) 3.543 ? . 3_765
H(25) H(30) 3.593 ? . 3_765
H(26) Cl(1) 3.357 ? . 2_765
H(26) O(2) 2.706 ? . 2_765
H(26) O(5) 2.888 ? . 2_765
H(26) H(7) 3.062 ? . 1_565
H(26) H(8) 3.413 ? . 1_565
H(26) H(18) 2.861 ? . 2_755
H(26) H(21) 3.423 ? . 3_765
H(26) H(23) 3.560 ? . 3_765
H(27) C(9) 3.164 ? . 1_565
H(27) C(28) 3.454 ? . 3_765
H(27) H(7) 2.525 ? . 1_565
H(28) C(16) 3.324 ? . 6_644
H(28) H(3) 3.543 ? . 6_654
H(28) H(4) 3.182 ? . 6_654
H(28) H(12) 2.514 ? . 6_644
H(29) Cl(1) 3.131 ? . 4_554
H(29) O(4) 2.528 ? . 4_554
H(29) O(5) 2.707 ? . 4_554
H(29) C(21) 3.340 ? . 4_564
H(29) H(17) 2.889 ? . 4_564
H(29) H(25) 3.543 ? . 3_765
H(30) Cl(2) 2.883 ? . .
H(30) O(6) 2.808 ? . .
H(30) O(8) 2.767 ? . .
H(30) O(9) 2.791 ? . .
H(30) H(3) 3.070 ? . 6_654
H(30) H(4) 3.157 ? . 6_654
H(30) H(25) 3.593 ? . 3_765

loop_
_geom_torsion_atom_site_label_1
_geom_torsion_atom_site_label_2
_geom_torsion_atom_site_label_3
_geom_torsion_atom_site_label_4
_geom_torsion
_geom_torsion_publ_flag
_geom_torsion_site_symmetry_1
_geom_torsion_site_symmetry_2
_geom_torsion_site_symmetry_3
_geom_torsion_site_symmetry_4
O(1) Ni(1) N(1) C(1) 105.7(6) ? . . . .
O(1) Ni(1) N(1) C(11) -94.9(4) ? . . . .
O(1) Ni(1) N(2) C(13) -101.4(6) ? . . . .
O(1) Ni(1) N(2) C(23) 79.1(5) ? . . . .
O(1) Ni(1) N(3) C(12) 66.0(4) ? . . . .
O(1) Ni(1) N(3) C(24) -51.5(3) ? . . . .
O(1) Ni(1) N(3) C(25) -172.3(3) ? . . . .
O(1) Ni(1) N(4) C(32) -39(5) ? . . . .
N(1) Ni(1) N(2) C(13) 164.7(7) ? . . . .
N(1) Ni(1) N(2) C(23) -14.8(12) ? . . . .
N(2) Ni(1) N(1) C(1) -161.0(8) ? . . . .
N(2) Ni(1) N(1) C(11) -1.7(11) ? . . . .
N(1) Ni(1) N(3) C(12) -26.0(4) ? . . . .
N(1) Ni(1) N(3) C(24) -143.5(3) ? . . . .
N(1) Ni(1) N(3) C(25) 95.7(4) ? . . . .
N(3) Ni(1) N(1) C(1) -155.7(6) ? . . . .
N(3) Ni(1) N(1) C(11) 3.6(4) ? . . . .
N(1) Ni(1) N(4) C(32) 56(4) ? . . . .
N(4) Ni(1) N(1) C(1) -51.2(6) ? . . . .
N(4) Ni(1) N(1) C(11) 108.2(4) ? . . . .
N(2) Ni(1) N(3) C(12) 152.6(4) ? . . . .
N(2) Ni(1) N(3) C(24) 35.1(3) ? . . . .
N(2) Ni(1) N(3) C(25) -85.6(4) ? . . . .
N(3) Ni(1) N(2) C(13) 159.4(7) ? . . . .
N(3) Ni(1) N(2) C(23) -20.1(5) ? . . . .
N(2) Ni(1) N(4) C(32) -138(4) ? . . . .
N(4) Ni(1) N(2) C(13) 55.8(7) ? . . . .
N(4) Ni(1) N(2) C(23) -123.8(5) ? . . . .
N(3) Ni(1) N(4) C(32) 139(4) ? . . . .
N(4) Ni(1) N(3) C(12) -113.0(4) ? . . . .
N(4) Ni(1) N(3) C(24) 129.5(3) ? . . . .
N(4) Ni(1) N(3) C(25) 8.8(4) ? . . . .
Ni(1) N(1) C(1) C(2) -29.2(8) ? . . . .
Ni(1) N(1) C(1) C(8) 155.1(5) ? . . . .
Ni(1) N(1) C(11) C(10) -159.4(5) ? . . . .
Ni(1) N(1) C(11) C(12) 21.0(6) ? . . . .
C(1) N(1) C(11) C(10) 1.8(9) ? . . . .
C(1) N(1) C(11) C(12) -177.8(5) ? . . . .
C(11) N(1) C(1) C(2) 173.2(5) ? . . . .
C(11) N(1) C(1) C(8) -2.6(9) ? . . . .
Ni(1) N(2) C(13) C(14) -3.1(11) ? . . . .
Ni(1) N(2) C(13) C(20) 179.0(5) ? . . . .
Ni(1) N(2) C(23) C(22) 180.0(5) ? . . . .
Ni(1) N(2) C(23) C(24) -1.5(8) ? . . . .
C(13) N(2) C(23) C(22) 0.4(9) ? . . . .
C(13) N(2) C(23) C(24) 179.0(6) ? . . . .
C(23) N(2) C(13) C(14) 176.4(7) ? . . . .
C(23) N(2) C(13) C(20) -1.5(11) ? . . . .
Ni(1) N(3) C(12) C(11) 42.9(6) ? . . . .
Ni(1) N(3) C(24) C(23) -45.0(6) ? . . . .
Ni(1) N(3) C(25) C(26) 170.9(4) ? . . . .
C(12) N(3) C(24) C(23) -157.6(5) ? . . . .
C(24) N(3) C(12) C(11) 154.1(6) ? . . . .
C(12) N(3) C(25) C(26) -71.3(6) ? . . . .
C(25) N(3) C(12) C(11) -79.0(6) ? . . . .
C(24) N(3) C(25) C(26) 55.6(6) ? . . . .
C(25) N(3) C(24) C(23) 75.6(6) ? . . . .
Ni(1) N(4) C(32) C(33) 138(30) ? . . . .
N(1) C(1) C(2) C(3) -42.4(8) ? . . . .
N(1) C(1) C(2) C(7) 140.8(6) ? . . . .
N(1) C(1) C(8) C(9) 1.8(10) ? . . . .
C(2) C(1) C(8) C(9) -173.7(6) ? . . . .
C(8) C(1) C(2) C(3) 133.2(6) ? . . . .
C(8) C(1) C(2) C(7) -43.6(9) ? . . . .
C(1) C(2) C(3) C(4) -173.8(5) ? . . . .
C(1) C(2) C(7) C(6) 176.2(5) ? . . . .
C(3) C(2) C(7) C(6) -0.7(9) ? . . . .
C(7) C(2) C(3) C(4) 3.1(9) ? . . . .
C(2) C(3) C(4) C(5) -2.3(10) ? . . . .
C(3) C(4) C(5) C(6) -0.9(10) ? . . . .
C(4) C(5) C(6) C(7) 3.3(9) ? . . . .
C(5) C(6) C(7) C(2) -2.6(9) ? . . . .
C(1) C(8) C(9) C(10) -0.3(9) ? . . . .
C(8) C(9) C(10) C(11) -0.5(9) ? . . . .
C(9) C(10) C(11) N(1) -0.3(8) ? . . . .
C(9) C(10) C(11) C(12) 179.3(6) ? . . . .
N(1) C(11) C(12) N(3) -44.2(8) ? . . . .
C(10) C(11) C(12) N(3) 136.2(6) ? . . . .
N(2) C(13) C(14) C(15) -134.7(7) ? . . . .
N(2) C(13) C(14) C(19) 40.6(12) ? . . . .
N(2) C(13) C(20) C(21) 0.4(10) ? . . . .
C(14) C(13) C(20) C(21) -177.5(7) ? . . . .
C(20) C(13) C(14) C(15) 43.3(11) ? . . . .
C(20) C(13) C(14) C(19) -141.4(8) ? . . . .
C(13) C(14) C(15) C(16) 176.4(8) ? . . . .
C(13) C(14) C(19) C(18) -175.5(8) ? . . . .
C(15) C(14) C(19) C(18) -0.1(10) ? . . . .
C(19) C(14) C(15) C(16) 0.8(12) ? . . . .
C(14) C(15) C(16) C(17) -1.1(13) ? . . . .
C(15) C(16) C(17) C(18) 0.8(14) ? . . . .
C(16) C(17) C(18) C(19) -0.1(10) ? . . . .
C(17) C(18) C(19) C(14) -0.2(10) ? . . . .
C(13) C(20) C(21) C(22) 2.1(12) ? . . . .
C(20) C(21) C(22) C(23) -3.2(12) ? . . . .
C(21) C(22) C(23) N(2) 2.0(12) ? . . . .
C(21) C(22) C(23) C(24) -176.5(7) ? . . . .
N(2) C(23) C(24) N(3) 32.3(9) ? . . . .
C(22) C(23) C(24) N(3) -149.1(7) ? . . . .
N(3) C(25) C(26) C(27) 89.3(7) ? . . . .
N(3) C(25) C(26) C(31) -92.4(6) ? . . . .
C(25) C(26) C(27) C(28) 179.8(5) ? . . . .
C(25) C(26) C(31) C(30) -179.7(6) ? . . . .
C(27) C(26) C(31) C(30) -1.3(9) ? . . . .
C(31) C(26) C(27) C(28) 1.5(10) ? . . . .
C(26) C(27) C(28) C(29) -0.6(10) ? . . . .
C(27) C(28) C(29) C(30) -0.4(8) ? . . . .
C(28) C(29) C(30) C(31) 0.6(10) ? . . . .
C(29) C(30) C(31) C(26) 0.3(8) ? . . . .
